data_4328258
loop_
_publ_author_name
'Sang Ho Lim'
'Marilyn M. Olmstead'
'James C. Fettinger'
'Alan L. Balch'

_publ_section_title
;
 Polymorphs and Aurophilic Interactions in Colorless Crystals of
 Au2(\m-1,2 bis-(diphenylarsino)ethane)X2, (X = Cl, Br, I)
;
_journal_name_full 'Inorganic Chemistry'
_journal_page_first 1925
_journal_page_last 1932
_journal_paper_doi 10.1021/ic2022165
_journal_volume 51
_journal_year 2012
_chemical_formula_moiety 'C26 H24 As2 Au2 Cl2'
_chemical_formula_sum 'C26 H24 As2 Au2 Cl2'
_chemical_formula_weight 951.13
_chemical_name_common \a-Au2[1,2bis(diphenylarsine)ethane]Cl2
_chemical_name_systematic
; 
 ? 
;
_space_group_IT_number 14
_symmetry_cell_setting monoclinic
_symmetry_space_group_name_Hall '-P 2ybc'
_symmetry_space_group_name_H-M 'P 1 21/c 1'
_atom_sites_solution_hydrogens geom
_atom_sites_solution_primary direct
_atom_sites_solution_secondary difmap
_audit_creation_method SHELXL-97
_cell_angle_alpha 90.00
_cell_angle_beta 109.766(2)
_cell_angle_gamma 90.00
_cell_formula_units_Z 4
_cell_length_a 12.7185(5)
_cell_length_b 11.2726(5)
_cell_length_c 19.1425(7)
_cell_measurement_reflns_used 7341
_cell_measurement_temperature 90(2)
_cell_measurement_theta_max 27.528
_cell_measurement_theta_min 2.325
_cell_volume 2582.77(18)
_computing_cell_refinement SAINT
_computing_data_collection 'SMART 5.054 (Bruker, 2003)'
_computing_data_reduction 'SAINT 6.45A (Bruker, 2003)'
_computing_molecular_graphics 'SHELXTL 5.1, XP (Sheldrick, 1994)'
_computing_publication_material 'SHELXS-97 (Sheldrick, 2008)'
_computing_structure_refinement 'SHELXL-97 (Sheldrick, 2008)'
_computing_structure_solution 'SHELXS-97 (Sheldrick, 2008)'
_diffrn_ambient_temperature 90(2)
_diffrn_detector_area_resol_mean 8.3
_diffrn_measured_fraction_theta_full 0.999
_diffrn_measured_fraction_theta_max 0.999
_diffrn_measurement_device_type 'Bruker SMART 1000'
_diffrn_measurement_method \w
_diffrn_radiation_monochromator graphite
_diffrn_radiation_source 'fine-focus sealed tube'
_diffrn_radiation_type MoK\a
_diffrn_radiation_wavelength 0.71073
_diffrn_reflns_av_R_equivalents 0.0363
_diffrn_reflns_av_sigmaI/netI 0.0242
_diffrn_reflns_limit_h_max 16
_diffrn_reflns_limit_h_min -16
_diffrn_reflns_limit_k_max 14
_diffrn_reflns_limit_k_min -14
_diffrn_reflns_limit_l_max 24
_diffrn_reflns_limit_l_min -24
_diffrn_reflns_number 32068
_diffrn_reflns_theta_full 27.55
_diffrn_reflns_theta_max 27.55
_diffrn_reflns_theta_min 1.70
_exptl_absorpt_coefficient_mu 14.110
_exptl_absorpt_correction_T_max 0.244
_exptl_absorpt_correction_T_min 0.099
_exptl_absorpt_correction_type multi-scan
_exptl_absorpt_process_details 'SADABS 2.10 (Sheldrick, 2003)'
_exptl_crystal_colour colorless
_exptl_crystal_density_diffrn 2.446
_exptl_crystal_description plate
_exptl_crystal_F_000 1752
_exptl_crystal_size_max 0.18
_exptl_crystal_size_mid 0.16
_exptl_crystal_size_min 0.10
_refine_diff_density_max 0.808
_refine_diff_density_min -0.628
_refine_diff_density_rms 0.127
_refine_ls_extinction_method none
_refine_ls_goodness_of_fit_ref 1.069
_refine_ls_hydrogen_treatment constr
_refine_ls_matrix_type full
_refine_ls_number_parameters 289
_refine_ls_number_reflns 5954
_refine_ls_number_restraints 0
_refine_ls_restrained_S_all 1.069
_refine_ls_R_factor_all 0.0238
_refine_ls_R_factor_gt 0.0174
_refine_ls_shift/su_max 0.001
_refine_ls_shift/su_mean 0.000
_refine_ls_structure_factor_coef Fsqd
_refine_ls_weighting_details 'calc w=1/[\s^2^(Fo^2^)+(0.0133P)^2^+2.6121P] where P=(Fo^2^+2Fc^2^)/3'
_refine_ls_weighting_scheme calc
_refine_ls_wR_factor_gt 0.0366
_refine_ls_wR_factor_ref 0.0386
_reflns_number_gt 5251
_reflns_number_total 5954
_reflns_threshold_expression >2sigma(I)
_cod_data_source_file ic2022165_si_001_1.cif
_cod_data_source_block sh182
_cod_original_sg_symbol_H-M 'P 21/c'
_cod_database_code 4328258

loop_
_symmetry_equiv_pos_as_xyz
'x, y, z'
'-x, y+1/2, -z+1/2'
'-x, -y, -z'
'x, -y-1/2, z-1/2'

loop_
_atom_site_label
_atom_site_type_symbol
_atom_site_fract_x
_atom_site_fract_y
_atom_site_fract_z
_atom_site_U_iso_or_equiv
_atom_site_adp_type
_atom_site_occupancy
_atom_site_symmetry_multiplicity
_atom_site_calc_flag
_atom_site_refinement_flags
Au1 Au 0.353419(10) 0.023986(11) 0.079902(7) 0.01487(4) Uani 1 1 d .
Au2 Au -0.169623(10) 0.139722(11) -0.101860(7) 0.01352(3) Uani 1 1 d .
As1 As 0.29006(3) 0.07011(3) -0.046653(17) 0.01366(7) Uani 1 1 d .
As2 As -0.08834(3) -0.01888(3) -0.143871(17) 0.01277(7) Uani 1 1 d .
Cl1 Cl 0.42747(7) -0.02234(8) 0.20388(4) 0.01962(17) Uani 1 1 d .
Cl2 Cl -0.22591(8) 0.30388(8) -0.05352(5) 0.02446(18) Uani 1 1 d .
C1 C 0.3234(3) -0.0512(3) -0.10672(18) 0.0156(7) Uani 1 1 d .
C2 C 0.3910(3) -0.1454(3) -0.0717(2) 0.0208(7) Uani 1 1 d .
H2A H 0.4169 -0.1510 -0.0202 0.025 Uiso 1 1 calc R
C3 C 0.4194(3) -0.2307(3) -0.1140(2) 0.0293(9) Uani 1 1 d .
H3A H 0.4662 -0.2929 -0.0907 0.035 Uiso 1 1 calc R
C4 C 0.3788(3) -0.2244(3) -0.1909(2) 0.0289(9) Uani 1 1 d .
H4A H 0.3980 -0.2825 -0.2189 0.035 Uiso 1 1 calc R
C5 C 0.3100(3) -0.1322(3) -0.2256(2) 0.0257(8) Uani 1 1 d .
H5A H 0.2823 -0.1285 -0.2772 0.031 Uiso 1 1 calc R
C6 C 0.2817(3) -0.0445(3) -0.18395(19) 0.0184(7) Uani 1 1 d .
H6A H 0.2353 0.0179 -0.2074 0.022 Uiso 1 1 calc R
C7 C 0.3484(3) 0.2144(3) -0.07341(17) 0.0145(7) Uani 1 1 d .
C8 C 0.4190(3) 0.2114(3) -0.11553(18) 0.0177(7) Uani 1 1 d .
H8A H 0.4363 0.1393 -0.1327 0.021 Uiso 1 1 calc R
C9 C 0.4636(3) 0.3161(3) -0.13196(19) 0.0215(7) Uani 1 1 d .
H9A H 0.5107 0.3143 -0.1600 0.026 Uiso 1 1 calc R
C10 C 0.4376(3) 0.4233(3) -0.1062(2) 0.0255(8) Uani 1 1 d .
H10A H 0.4672 0.4933 -0.1174 0.031 Uiso 1 1 calc R
C11 C 0.3685(3) 0.4275(3) -0.0644(2) 0.0272(8) Uani 1 1 d .
H11A H 0.3513 0.4999 -0.0476 0.033 Uiso 1 1 calc R
C12 C 0.3241(3) 0.3227(3) -0.0471(2) 0.0240(8) Uani 1 1 d .
H12A H 0.2784 0.3251 -0.0181 0.029 Uiso 1 1 calc R
C13 C 0.1283(3) 0.0874(3) -0.09358(18) 0.0170(7) Uani 1 1 d .
H13A H 0.1015 0.1497 -0.0690 0.020 Uiso 1 1 calc R
H13B H 0.1107 0.1094 -0.1453 0.020 Uiso 1 1 calc R
C14 C 0.0710(3) -0.0286(3) -0.08841(18) 0.0160(7) Uani 1 1 d .
H14A H 0.0822 -0.0461 -0.0368 0.019 Uiso 1 1 calc R
H14B H 0.1038 -0.0924 -0.1081 0.019 Uiso 1 1 calc R
C15 C -0.0892(3) -0.0030(3) -0.24413(18) 0.0159(7) Uani 1 1 d .
C16 C -0.1375(3) 0.0957(3) -0.28469(19) 0.0215(7) Uani 1 1 d .
H16A H -0.1730 0.1514 -0.2645 0.026 Uiso 1 1 calc R
C17 C -0.1333(3) 0.1124(3) -0.3553(2) 0.0272(8) Uani 1 1 d .
H17A H -0.1672 0.1784 -0.3829 0.033 Uiso 1 1 calc R
C18 C -0.0792(3) 0.0316(3) -0.3844(2) 0.0285(9) Uani 1 1 d .
H18A H -0.0755 0.0438 -0.4316 0.034 Uiso 1 1 calc R
C19 C -0.0296(3) -0.0689(4) -0.3441(2) 0.0288(9) Uani 1 1 d .
H19A H 0.0071 -0.1234 -0.3641 0.035 Uiso 1 1 calc R
C20 C -0.0358(3) -0.0865(3) -0.27376(19) 0.0228(8) Uani 1 1 d .
H20A H -0.0043 -0.1539 -0.2467 0.027 Uiso 1 1 calc R
C21 C -0.1457(3) -0.1749(3) -0.13696(18) 0.0145(6) Uani 1 1 d .
C22 C -0.0935(3) -0.2479(3) -0.07651(19) 0.0223(7) Uani 1 1 d .
H22A H -0.0269 -0.2247 -0.0405 0.027 Uiso 1 1 calc R
C23 C -0.1424(3) -0.3566(3) -0.0706(2) 0.0285(9) Uani 1 1 d .
H23A H -0.1077 -0.4065 -0.0308 0.034 Uiso 1 1 calc R
C24 C -0.2420(3) -0.3906(3) -0.1235(2) 0.0251(8) Uani 1 1 d .
H24A H -0.2750 -0.4622 -0.1184 0.030 Uiso 1 1 calc R
C25 C -0.2924(3) -0.3185(3) -0.1838(2) 0.0244(8) Uani 1 1 d .
H25A H -0.3586 -0.3422 -0.2198 0.029 Uiso 1 1 calc R
C26 C -0.2445(3) -0.2109(3) -0.19072(19) 0.0204(7) Uani 1 1 d .
H26A H -0.2787 -0.1626 -0.2315 0.025 Uiso 1 1 calc R

loop_
_atom_site_aniso_label
_atom_site_aniso_U_11
_atom_site_aniso_U_22
_atom_site_aniso_U_33
_atom_site_aniso_U_23
_atom_site_aniso_U_13
_atom_site_aniso_U_12
Au1 0.01393(6) 0.01838(7) 0.01288(6) 0.00024(5) 0.00531(5) -0.00081(5)
Au2 0.01406(6) 0.01465(6) 0.01178(6) 0.00041(5) 0.00425(5) 0.00001(5)
As1 0.01164(15) 0.01691(17) 0.01245(16) -0.00003(13) 0.00408(12) 0.00012(13)
As2 0.01181(15) 0.01545(16) 0.01073(15) 0.00082(12) 0.00337(12) 0.00032(12)
Cl1 0.0217(4) 0.0235(4) 0.0145(4) 0.0023(3) 0.0072(3) 0.0006(3)
Cl2 0.0330(5) 0.0197(4) 0.0199(4) -0.0030(3) 0.0079(4) 0.0059(4)
C1 0.0163(16) 0.0135(15) 0.0189(17) 0.0010(13) 0.0084(13) -0.0005(13)
C2 0.0191(17) 0.0174(17) 0.0241(18) 0.0005(14) 0.0048(15) 0.0008(14)
C3 0.0238(19) 0.0175(19) 0.043(2) -0.0028(17) 0.0071(18) 0.0016(15)
C4 0.029(2) 0.0198(19) 0.044(2) -0.0134(17) 0.0206(19) -0.0069(16)
C5 0.028(2) 0.031(2) 0.0207(19) -0.0092(16) 0.0125(16) -0.0138(17)
C6 0.0226(18) 0.0147(16) 0.0203(17) -0.0009(13) 0.0106(14) -0.0018(14)
C7 0.0119(15) 0.0177(17) 0.0125(15) 0.0026(13) 0.0026(12) 0.0005(12)
C8 0.0167(16) 0.0187(17) 0.0173(17) -0.0015(13) 0.0053(13) 0.0026(13)
C9 0.0192(17) 0.0266(19) 0.0187(17) 0.0001(15) 0.0064(14) -0.0041(15)
C10 0.0262(19) 0.0196(19) 0.027(2) 0.0017(15) 0.0049(16) -0.0067(15)
C11 0.030(2) 0.0164(18) 0.035(2) -0.0055(16) 0.0108(17) 0.0017(16)
C12 0.0192(17) 0.0253(19) 0.030(2) -0.0048(16) 0.0114(16) -0.0009(15)
C13 0.0130(16) 0.0206(17) 0.0167(17) -0.0014(14) 0.0040(13) -0.0015(13)
C14 0.0126(15) 0.0222(17) 0.0122(16) 0.0022(13) 0.0027(13) 0.0018(13)
C15 0.0143(16) 0.0201(17) 0.0112(15) -0.0002(13) 0.0016(12) -0.0035(13)
C16 0.0264(19) 0.0205(18) 0.0176(17) -0.0007(14) 0.0073(15) 0.0006(15)
C17 0.037(2) 0.022(2) 0.0183(18) 0.0043(15) 0.0038(16) -0.0055(16)
C18 0.039(2) 0.031(2) 0.0172(18) -0.0029(16) 0.0122(17) -0.0109(18)
C19 0.032(2) 0.036(2) 0.0214(19) -0.0092(17) 0.0135(17) -0.0027(18)
C20 0.0258(19) 0.0233(19) 0.0188(18) 0.0033(15) 0.0069(15) 0.0054(15)
C21 0.0157(15) 0.0155(16) 0.0145(16) 0.0004(13) 0.0078(13) 0.0016(13)
C22 0.0231(18) 0.0272(19) 0.0179(17) 0.0034(15) 0.0086(15) 0.0029(15)
C23 0.036(2) 0.025(2) 0.029(2) 0.0109(17) 0.0172(18) 0.0036(17)
C24 0.035(2) 0.0164(18) 0.032(2) -0.0030(15) 0.0220(18) -0.0043(15)
C25 0.0278(19) 0.0249(19) 0.0216(18) -0.0061(15) 0.0099(16) -0.0068(16)
C26 0.0226(18) 0.0190(18) 0.0184(17) 0.0015(14) 0.0053(14) -0.0001(14)

loop_
_atom_type_symbol
_atom_type_description
_atom_type_scat_dispersion_real
_atom_type_scat_dispersion_imag
_atom_type_scat_source
C C 0.0033 0.0016 'International Tables Vol C Tables 4.2.6.8 and 6.1.1.4'
H H 0.0000 0.0000 'International Tables Vol C Tables 4.2.6.8 and 6.1.1.4'
As As 0.0499 2.0058 'International Tables Vol C Tables 4.2.6.8 and 6.1.1.4'
Au Au -2.0133 8.8022 'International Tables Vol C Tables 4.2.6.8 and 6.1.1.4'
Cl Cl 0.1484 0.1585 'International Tables Vol C Tables 4.2.6.8 and 6.1.1.4'

loop_
_geom_angle_atom_site_label_1
_geom_angle_atom_site_label_2
_geom_angle_atom_site_label_3
_geom_angle
_geom_angle_site_symmetry_3
Cl1 Au1 As1 176.18(2) .
Cl1 Au1 Au2 77.89(2) 3
As1 Au1 Au2 105.069(9) 3
Cl2 Au2 As2 172.52(3) .
Cl2 Au2 Au1 94.17(2) 3
As2 Au2 Au1 91.872(10) 3
C1 As1 C7 104.96(14) .
C1 As1 C13 101.92(14) .
C7 As1 C13 103.53(14) .
C1 As1 Au1 113.11(10) .
C7 As1 Au1 115.73(9) .
C13 As1 Au1 115.99(10) .
C15 As2 C21 106.19(14) .
C15 As2 C14 101.70(14) .
C21 As2 C14 105.07(14) .
C15 As2 Au2 114.71(10) .
C21 As2 Au2 116.92(9) .
C14 As2 Au2 110.78(10) .
C2 C1 C6 120.4(3) .
C2 C1 As1 118.7(3) .
C6 C1 As1 120.9(2) .
C1 C2 C3 119.4(3) .
C1 C2 H2A 120.3 .
C3 C2 H2A 120.3 .
C2 C3 C4 120.6(4) .
C2 C3 H3A 119.7 .
C4 C3 H3A 119.7 .
C5 C4 C3 119.9(3) .
C5 C4 H4A 120.0 .
C3 C4 H4A 120.0 .
C4 C5 C6 120.3(4) .
C4 C5 H5A 119.9 .
C6 C5 H5A 119.9 .
C1 C6 C5 119.3(3) .
C1 C6 H6A 120.3 .
C5 C6 H6A 120.3 .
C8 C7 C12 119.7(3) .
C8 C7 As1 121.0(2) .
C12 C7 As1 119.3(2) .
C9 C8 C7 120.1(3) .
C9 C8 H8A 119.9 .
C7 C8 H8A 119.9 .
C8 C9 C10 119.6(3) .
C8 C9 H9A 120.2 .
C10 C9 H9A 120.2 .
C11 C10 C9 120.9(3) .
C11 C10 H10A 119.6 .
C9 C10 H10A 119.6 .
C10 C11 C12 119.9(3) .
C10 C11 H11A 120.0 .
C12 C11 H11A 120.0 .
C11 C12 C7 119.8(3) .
C11 C12 H12A 120.1 .
C7 C12 H12A 120.1 .
C14 C13 As1 109.8(2) .
C14 C13 H13A 109.7 .
As1 C13 H13A 109.7 .
C14 C13 H13B 109.7 .
As1 C13 H13B 109.7 .
H13A C13 H13B 108.2 .
C13 C14 As2 110.5(2) .
C13 C14 H14A 109.5 .
As2 C14 H14A 109.5 .
C13 C14 H14B 109.5 .
As2 C14 H14B 109.5 .
H14A C14 H14B 108.1 .
C16 C15 C20 120.3(3) .
C16 C15 As2 119.2(3) .
C20 C15 As2 120.4(3) .
C15 C16 C17 120.2(3) .
C15 C16 H16A 119.9 .
C17 C16 H16A 119.9 .
C18 C17 C16 119.9(4) .
C18 C17 H17A 120.1 .
C16 C17 H17A 120.1 .
C17 C18 C19 120.7(3) .
C17 C18 H18A 119.7 .
C19 C18 H18A 119.7 .
C20 C19 C18 119.3(4) .
C20 C19 H19A 120.3 .
C18 C19 H19A 120.3 .
C19 C20 C15 119.6(3) .
C19 C20 H20A 120.2 .
C15 C20 H20A 120.2 .
C26 C21 C22 120.0(3) .
C26 C21 As2 119.0(2) .
C22 C21 As2 120.8(3) .
C21 C22 C23 119.1(3) .
C21 C22 H22A 120.5 .
C23 C22 H22A 120.5 .
C24 C23 C22 120.5(4) .
C24 C23 H23A 119.7 .
C22 C23 H23A 119.7 .
C25 C24 C23 120.0(3) .
C25 C24 H24A 120.0 .
C23 C24 H24A 120.0 .
C24 C25 C26 120.1(3) .
C24 C25 H25A 119.9 .
C26 C25 H25A 119.9 .
C21 C26 C25 120.2(3) .
C21 C26 H26A 119.9 .
C25 C26 H26A 119.9 .

loop_
_geom_bond_atom_site_label_1
_geom_bond_atom_site_label_2
_geom_bond_distance
_geom_bond_site_symmetry_2
Au1 Cl1 2.2978(8) .
Au1 As1 2.3384(3) .
Au1 Au2 3.11628(19) 3
Au2 Cl2 2.2893(8) .
Au2 As2 2.3397(3) .
Au2 Au1 3.1163(2) 3
As1 C1 1.925(3) .
As1 C7 1.927(3) .
As1 C13 1.956(3) .
As2 C15 1.924(3) .
As2 C21 1.925(3) .
As2 C14 1.947(3) .
C1 C2 1.387(5) .
C1 C6 1.394(5) .
C2 C3 1.381(5) .
C2 H2A 0.9300 .
C3 C4 1.387(6) .
C3 H3A 0.9300 .
C4 C5 1.376(5) .
C4 H4A 0.9300 .
C5 C6 1.393(5) .
C5 H5A 0.9300 .
C6 H6A 0.9300 .
C7 C8 1.395(4) .
C7 C12 1.396(5) .
C8 C9 1.391(5) .
C8 H8A 0.9300 .
C9 C10 1.387(5) .
C9 H9A 0.9300 .
C10 C11 1.376(5) .
C10 H10A 0.9300 .
C11 C12 1.397(5) .
C11 H11A 0.9300 .
C12 H12A 0.9300 .
C13 C14 1.516(5) .
C13 H13A 0.9700 .
C13 H13B 0.9700 .
C14 H14A 0.9700 .
C14 H14B 0.9700 .
C15 C16 1.377(5) .
C15 C20 1.389(5) .
C16 C17 1.383(5) .
C16 H16A 0.9300 .
C17 C18 1.369(5) .
C17 H17A 0.9300 .
C18 C19 1.395(6) .
C18 H18A 0.9300 .
C19 C20 1.389(5) .
C19 H19A 0.9300 .
C20 H20A 0.9300 .
C21 C26 1.389(5) .
C21 C22 1.392(5) .
C22 C23 1.395(5) .
C22 H22A 0.9300 .
C23 C24 1.381(6) .
C23 H23A 0.9300 .
C24 C25 1.380(5) .
C24 H24A 0.9300 .
C25 C26 1.383(5) .
C25 H25A 0.9300 .
C26 H26A 0.9300 .

loop_
_geom_torsion_atom_site_label_1
_geom_torsion_atom_site_label_2
_geom_torsion_atom_site_label_3
_geom_torsion_atom_site_label_4
_geom_torsion
_geom_torsion_site_symmetry_1
Au2 Au1 As1 C1 -82.54(11) 3
Au2 Au1 As1 C7 156.31(10) 3
Au2 Au1 As1 C13 34.71(11) 3
Au1 Au2 As2 C15 117.88(11) 3
Au1 Au2 As2 C21 -7.42(11) 3
Au1 Au2 As2 C14 -127.71(10) 3
C7 As1 C1 C2 119.6(3) .
C13 As1 C1 C2 -132.7(3) .
Au1 As1 C1 C2 -7.5(3) .
C7 As1 C1 C6 -59.8(3) .
C13 As1 C1 C6 47.9(3) .
Au1 As1 C1 C6 173.2(2) .
C6 C1 C2 C3 2.0(5) .
As1 C1 C2 C3 -177.4(3) .
C1 C2 C3 C4 -1.6(5) .
C2 C3 C4 C5 0.3(6) .
C3 C4 C5 C6 0.6(5) .
C2 C1 C6 C5 -1.1(5) .
As1 C1 C6 C5 178.3(3) .
C4 C5 C6 C1 -0.2(5) .
C1 As1 C7 C8 -12.1(3) .
C13 As1 C7 C8 -118.6(3) .
Au1 As1 C7 C8 113.4(2) .
C1 As1 C7 C12 171.1(3) .
C13 As1 C7 C12 64.6(3) .
Au1 As1 C7 C12 -63.4(3) .
C12 C7 C8 C9 -0.8(5) .
As1 C7 C8 C9 -177.6(2) .
C7 C8 C9 C10 0.0(5) .
C8 C9 C10 C11 0.3(5) .
C9 C10 C11 C12 0.3(6) .
C10 C11 C12 C7 -1.1(6) .
C8 C7 C12 C11 1.4(5) .
As1 C7 C12 C11 178.2(3) .
C1 As1 C13 C14 61.8(2) .
C7 As1 C13 C14 170.6(2) .
Au1 As1 C13 C14 -61.6(2) .
As1 C13 C14 As2 -173.93(15) .
C15 As2 C14 C13 65.8(2) .
C21 As2 C14 C13 176.3(2) .
Au2 As2 C14 C13 -56.5(2) .
C21 As2 C15 C16 129.6(3) .
C14 As2 C15 C16 -120.8(3) .
Au2 As2 C15 C16 -1.2(3) .
C21 As2 C15 C20 -54.3(3) .
C14 As2 C15 C20 55.3(3) .
Au2 As2 C15 C20 174.9(2) .
C20 C15 C16 C17 0.1(5) .
As2 C15 C16 C17 176.2(3) .
C15 C16 C17 C18 -1.2(6) .
C16 C17 C18 C19 1.1(6) .
C17 C18 C19 C20 0.1(6) .
C18 C19 C20 C15 -1.2(6) .
C16 C15 C20 C19 1.1(5) .
As2 C15 C20 C19 -175.0(3) .
C15 As2 C21 C26 -49.5(3) .
C14 As2 C21 C26 -156.8(3) .
Au2 As2 C21 C26 79.9(3) .
C15 As2 C21 C22 134.8(3) .
C14 As2 C21 C22 27.5(3) .
Au2 As2 C21 C22 -95.7(3) .
C26 C21 C22 C23 -0.6(5) .
As2 C21 C22 C23 175.1(3) .
C21 C22 C23 C24 -0.8(5) .
C22 C23 C24 C25 1.8(6) .
C23 C24 C25 C26 -1.3(5) .
C22 C21 C26 C25 1.0(5) .
As2 C21 C26 C25 -174.7(3) .
C24 C25 C26 C21 -0.1(5) .
